data_7218228
loop_
_publ_author_name
'Ge, Yu'
'Li, Ni-Ya'
'Ma, Wei'
'Liu, Dong'
'Tang, Xiao-Yan'

_publ_section_title
;
 Structural diversity and photoluminescence properties of zinc
 coordination polymers constructed from
 1,4-bis[2-(4-pyridyl)ethenyl]-2,3,5,6-tetramethylbenzene and
 para-dicarboxylates
;
_journal_issue 48
_journal_name_full CrystEngComm
_journal_page_first 10949
_journal_paper_doi 10.1039/C4CE01635A
_journal_volume 16
_journal_year 2014
_chemical_formula_moiety 'C39 H32 N2 O5 Zn, 0.5(C6 H12)'
_chemical_formula_sum 'C42 H38 N2 O5 Zn'
_chemical_formula_weight 716.13
_chemical_name_systematic
; 
 ? 
;
_space_group_IT_number 13
_symmetry_cell_setting monoclinic
_symmetry_space_group_name_Hall '-P 2yc'
_symmetry_space_group_name_H-M 'P 1 2/c 1'
_atom_sites_solution_hydrogens geom
_atom_sites_solution_primary direct
_atom_sites_solution_secondary difmap
_audit_creation_method SHELXL-97
_cell_angle_alpha 90.00
_cell_angle_beta 117.92(2)
_cell_angle_gamma 90.00
_cell_formula_units_Z 2
_cell_length_a 15.063(3)
_cell_length_b 6.1809(12)
_cell_length_c 23.546(8)
_cell_measurement_temperature 223(2)
_cell_volume 1937.0(9)
_computing_cell_refinement 'Bruker SMART'
_computing_data_collection 'Bruker SMART'
_computing_data_reduction 'Bruker SAINT'
_computing_molecular_graphics Diamond
_computing_publication_material 'SHELXTL and PLATON (Spek, 2009)'
_computing_structure_refinement SHELXTL
_computing_structure_solution 'SHELXTL (Sheldrick, 2008)'
_diffrn_ambient_temperature 223(2)
_diffrn_measured_fraction_theta_full 0.997
_diffrn_measured_fraction_theta_max 0.997
_diffrn_measurement_device_type 'CCD area detector'
_diffrn_measurement_method 'phi and omega scans'
_diffrn_radiation_monochromator graphite
_diffrn_radiation_source 'fine-focus sealed tube'
_diffrn_radiation_type MoK\a
_diffrn_radiation_wavelength 0.71073
_diffrn_reflns_av_R_equivalents 0.0434
_diffrn_reflns_av_sigmaI/netI 0.0222
_diffrn_reflns_limit_h_max 17
_diffrn_reflns_limit_h_min -17
_diffrn_reflns_limit_k_max 7
_diffrn_reflns_limit_k_min -7
_diffrn_reflns_limit_l_max 28
_diffrn_reflns_limit_l_min -28
_diffrn_reflns_number 37703
_diffrn_reflns_theta_full 25.05
_diffrn_reflns_theta_max 25.05
_diffrn_reflns_theta_min 3.00
_diffrn_standards_decay_% 0
_diffrn_standards_interval_count 0
_diffrn_standards_interval_time 0
_diffrn_standards_number 0
_exptl_absorpt_coefficient_mu 0.678
_exptl_absorpt_correction_T_max 0.8763
_exptl_absorpt_correction_T_min 0.8488
_exptl_absorpt_correction_type multi-scan
_exptl_absorpt_process_details 'Sadabs, (Sheldrick 2001)'
_exptl_crystal_colour yellow
_exptl_crystal_density_diffrn 1.228
_exptl_crystal_density_method 'not measured'
_exptl_crystal_description block
_exptl_crystal_F_000 748
_exptl_crystal_size_max 0.25
_exptl_crystal_size_mid 0.22
_exptl_crystal_size_min 0.20
_refine_diff_density_max 0.357
_refine_diff_density_min -0.356
_refine_diff_density_rms 0.114
_refine_ls_extinction_method none
_refine_ls_goodness_of_fit_ref 1.067
_refine_ls_hydrogen_treatment constr
_refine_ls_matrix_type full
_refine_ls_number_parameters 228
_refine_ls_number_reflns 3435
_refine_ls_number_restraints 0
_refine_ls_restrained_S_all 1.067
_refine_ls_R_factor_all 0.0780
_refine_ls_R_factor_gt 0.0691
_refine_ls_shift/su_max 0.000
_refine_ls_shift/su_mean 0.000
_refine_ls_structure_factor_coef Fsqd
_refine_ls_weighting_details 'calc w=1/[\s^2^(Fo^2^)+(0.1215P)^2^+5.3580P] where P=(Fo^2^+2Fc^2^)/3'
_refine_ls_weighting_scheme calc
_refine_ls_wR_factor_gt 0.1995
_refine_ls_wR_factor_ref 0.2073
_reflns_number_gt 2971
_reflns_number_total 3435
_reflns_threshold_expression >2sigma(I)
_cod_data_source_file c4ce01635a2.cif
_cod_data_source_block 5
_cod_depositor_comments 'Adding full bibliography for 7218224--7218228.cif.'
_cod_original_sg_symbol_Hall '-P 2yc '
_cod_original_sg_symbol_H-M 'P 2/c '
_cod_database_code 7218228

loop_
_symmetry_equiv_pos_as_xyz
'x, y, z'
'-x, y, -z+1/2'
'-x, -y, -z'
'x, -y, z-1/2'

loop_
_atom_site_label
_atom_site_type_symbol
_atom_site_fract_x
_atom_site_fract_y
_atom_site_fract_z
_atom_site_U_iso_or_equiv
_atom_site_adp_type
_atom_site_occupancy
_atom_site_symmetry_multiplicity
_atom_site_calc_flag
_atom_site_refinement_flags
Zn1 Zn 0.0000 1.11422(11) 0.2500 0.0304(3) Uani 1 2 d S
N1 N 0.0914(3) 0.9094(6) 0.3215(2) 0.0333(9) Uani 1 1 d .
O1 O -0.0929(2) 1.3118(5) 0.25967(16) 0.0340(7) Uani 1 1 d .
O2 O -0.1323(2) 1.0330(6) 0.3031(2) 0.0481(9) Uani 1 1 d .
O3 O -0.5000 1.8819(6) 0.2500 0.0355(11) Uani 1 2 d S
C1 C 0.0551(3) 0.7276(8) 0.3344(3) 0.0415(12) Uani 1 1 d .
H1 H -0.0149 0.7096 0.3157 0.050 Uiso 1 1 calc R
C2 C 0.1160(3) 0.5669(8) 0.3737(2) 0.0368(11) Uani 1 1 d .
H2 H 0.0872 0.4422 0.3812 0.044 Uiso 1 1 calc R
C3 C 0.2200(3) 0.5880(7) 0.4025(2) 0.0289(9) Uani 1 1 d .
C4 C 0.2567(3) 0.7825(7) 0.3918(2) 0.0284(9) Uani 1 1 d .
H4 H 0.3262 0.8093 0.4123 0.034 Uiso 1 1 calc R
C5 C 0.1917(3) 0.9342(7) 0.3514(2) 0.0289(9) Uani 1 1 d .
H5 H 0.2185 1.0624 0.3442 0.035 Uiso 1 1 calc R
C6 C 0.2837(3) 0.4069(7) 0.4381(2) 0.0285(9) Uani 1 1 d .
H6 H 0.2561 0.3014 0.4540 0.034 Uiso 1 1 calc R
C7 C 0.3787(3) 0.3808(7) 0.4495(2) 0.0280(9) Uani 1 1 d .
H7 H 0.4083 0.4972 0.4388 0.034 Uiso 1 1 calc R
C8 C 0.4782(4) 0.2057(9) 0.3832(2) 0.0446(12) Uani 1 1 d .
H8A H 0.5316 0.3102 0.3936 0.067 Uiso 1 1 calc R
H8B H 0.4137 0.2786 0.3622 0.067 Uiso 1 1 calc R
H8C H 0.4814 0.0963 0.3547 0.067 Uiso 1 1 calc R
C9 C 0.4901(3) 0.1004(7) 0.4438(2) 0.0280(9) Uani 1 1 d .
C10 C 0.4419(3) 0.1874(7) 0.47728(18) 0.0235(8) Uani 1 1 d .
C11 C 0.4526(3) 0.0894(7) 0.5341(2) 0.0284(9) Uani 1 1 d .
C12 C 0.4056(4) 0.1864(9) 0.5723(2) 0.0465(13) Uani 1 1 d .
H12A H 0.3468 0.1030 0.5653 0.070 Uiso 1 1 calc R
H12B H 0.3859 0.3346 0.5586 0.070 Uiso 1 1 calc R
H12C H 0.4538 0.1843 0.6177 0.070 Uiso 1 1 calc R
C13 C -0.2351(3) 1.3445(7) 0.2766(2) 0.0254(9) Uani 1 1 d .
C14 C -0.2557(3) 1.5516(7) 0.2503(2) 0.0268(9) Uani 1 1 d .
H14 H -0.2115 1.6176 0.2376 0.032 Uiso 1 1 calc R
C15 C -0.3413(3) 1.6615(7) 0.2426(2) 0.0257(9) Uani 1 1 d .
H15 H -0.3539 1.8025 0.2257 0.031 Uiso 1 1 calc R
C16 C -0.4083(3) 1.5640(6) 0.25986(18) 0.0223(8) Uani 1 1 d .
C17 C -0.3859(3) 1.3585(7) 0.2876(2) 0.0278(9) Uani 1 1 d .
H17 H -0.4295 1.2925 0.3007 0.033 Uiso 1 1 calc R
C18 C -0.3002(3) 1.2516(7) 0.2960(2) 0.0294(9) Uani 1 1 d .
H18 H -0.2858 1.1139 0.3152 0.035 Uiso 1 1 calc R
C19 C -0.1468(3) 1.2183(7) 0.2817(2) 0.0310(10) Uani 1 1 d .
C20 C -0.5000 1.6834(9) 0.2500 0.0239(12) Uani 1 2 d S
C21 C 0.098(2) 0.420(4) 0.5459(13) 0.141(9) Uiso 0.50 1 d P
H21A H 0.1208 0.4271 0.5922 0.169 Uiso 0.50 1 calc PR
H21B H 0.1493 0.3366 0.5407 0.169 Uiso 0.50 1 calc PR
C22 C 0.106(2) 0.640(5) 0.5264(14) 0.150(10) Uiso 0.50 1 d P
H22A H 0.1455 0.6405 0.5032 0.181 Uiso 0.50 1 calc PR
H22B H 0.1403 0.7316 0.5646 0.181 Uiso 0.50 1 calc PR
C23 C 0.0007(19) 0.732(4) 0.4830(12) 0.128(7) Uiso 0.50 1 d P
H23A H 0.0034 0.8003 0.4463 0.154 Uiso 0.50 1 calc PR
H23B H -0.0107 0.8478 0.5072 0.154 Uiso 0.50 1 calc PR

loop_
_atom_site_aniso_label
_atom_site_aniso_U_11
_atom_site_aniso_U_22
_atom_site_aniso_U_33
_atom_site_aniso_U_23
_atom_site_aniso_U_13
_atom_site_aniso_U_12
Zn1 0.0158(4) 0.0197(4) 0.0525(5) 0.000 0.0131(3) 0.000
N1 0.0203(17) 0.0209(19) 0.054(2) 0.0008(16) 0.0136(17) 0.0005(14)
O1 0.0218(14) 0.0228(15) 0.063(2) 0.0023(14) 0.0241(15) 0.0003(12)
O2 0.0375(18) 0.0308(19) 0.084(3) 0.0163(18) 0.0353(19) 0.0112(15)
O3 0.036(2) 0.020(2) 0.064(3) 0.000 0.034(2) 0.000
C1 0.018(2) 0.029(2) 0.071(3) 0.006(2) 0.015(2) 0.0001(18)
C2 0.025(2) 0.026(2) 0.058(3) 0.002(2) 0.019(2) -0.0042(18)
C3 0.024(2) 0.026(2) 0.037(2) -0.0047(18) 0.0144(18) 0.0003(17)
C4 0.0177(19) 0.026(2) 0.038(2) -0.0044(18) 0.0095(17) -0.0021(17)
C5 0.022(2) 0.021(2) 0.042(2) -0.0047(18) 0.0134(18) -0.0032(16)
C6 0.027(2) 0.022(2) 0.033(2) -0.0010(17) 0.0113(18) -0.0019(16)
C7 0.023(2) 0.025(2) 0.030(2) 0.0012(17) 0.0073(17) -0.0029(16)
C8 0.056(3) 0.042(3) 0.045(3) 0.014(2) 0.031(2) 0.012(2)
C9 0.023(2) 0.027(2) 0.030(2) 0.0038(17) 0.0089(17) -0.0020(16)
C10 0.0168(18) 0.023(2) 0.0249(19) 0.0015(16) 0.0047(16) -0.0042(16)
C11 0.025(2) 0.030(2) 0.026(2) -0.0012(17) 0.0083(17) -0.0016(17)
C12 0.053(3) 0.051(3) 0.038(3) 0.004(2) 0.023(2) 0.019(3)
C13 0.0195(19) 0.023(2) 0.033(2) -0.0022(17) 0.0115(17) -0.0008(16)
C14 0.022(2) 0.023(2) 0.040(2) 0.0013(18) 0.0185(18) -0.0029(16)
C15 0.027(2) 0.0172(19) 0.038(2) 0.0024(17) 0.0193(18) -0.0001(16)
C16 0.023(2) 0.020(2) 0.0252(19) -0.0018(15) 0.0123(16) -0.0017(15)
C17 0.030(2) 0.026(2) 0.036(2) 0.0043(17) 0.0227(19) -0.0007(17)
C18 0.033(2) 0.021(2) 0.038(2) 0.0070(18) 0.0203(19) 0.0040(17)
C19 0.021(2) 0.026(2) 0.044(2) -0.0027(19) 0.0130(18) -0.0010(17)
C20 0.026(3) 0.023(3) 0.029(3) 0.000 0.018(2) 0.000

loop_
_atom_type_symbol
_atom_type_description
_atom_type_scat_dispersion_real
_atom_type_scat_dispersion_imag
_atom_type_scat_source
C C 0.0033 0.0016 'International Tables Vol C Tables 4.2.6.8 and 6.1.1.4'
H H 0.0000 0.0000 'International Tables Vol C Tables 4.2.6.8 and 6.1.1.4'
N N 0.0061 0.0033 'International Tables Vol C Tables 4.2.6.8 and 6.1.1.4'
O O 0.0106 0.0060 'International Tables Vol C Tables 4.2.6.8 and 6.1.1.4'
Zn Zn 0.2839 1.4301 'International Tables Vol C Tables 4.2.6.8 and 6.1.1.4'

loop_
_geom_angle_atom_site_label_1
_geom_angle_atom_site_label_2
_geom_angle_atom_site_label_3
_geom_angle
_geom_angle_site_symmetry_1
_geom_angle_site_symmetry_3
O1 Zn1 O1 102.44(18) . 2
O1 Zn1 N1 122.43(15) . .
O1 Zn1 N1 103.96(14) 2 .
O1 Zn1 N1 103.96(14) . 2
O1 Zn1 N1 122.43(15) 2 2
N1 Zn1 N1 103.3(2) . 2
C5 N1 C1 117.0(4) . .
C5 N1 Zn1 121.3(3) . .
C1 N1 Zn1 121.1(3) . .
C19 O1 Zn1 112.9(3) . .
N1 C1 C2 122.8(4) . .
N1 C1 H1 118.6 . .
C2 C1 H1 118.6 . .
C1 C2 C3 120.3(4) . .
C1 C2 H2 119.9 . .
C3 C2 H2 119.9 . .
C2 C3 C4 116.3(4) . .
C2 C3 C6 119.8(4) . .
C4 C3 C6 123.8(4) . .
C5 C4 C3 120.1(4) . .
C5 C4 H4 119.9 . .
C3 C4 H4 119.9 . .
N1 C5 C4 123.3(4) . .
N1 C5 H5 118.4 . .
C4 C5 H5 118.4 . .
C7 C6 C3 124.3(4) . .
C7 C6 H6 117.9 . .
C3 C6 H6 117.9 . .
C6 C7 C10 126.5(4) . .
C6 C7 H7 116.8 . .
C10 C7 H7 116.8 . .
C9 C8 H8A 109.5 . .
C9 C8 H8B 109.5 . .
H8A C8 H8B 109.5 . .
C9 C8 H8C 109.5 . .
H8A C8 H8C 109.5 . .
H8B C8 H8C 109.5 . .
C11 C9 C10 120.1(4) 3_656 .
C11 C9 C8 119.6(4) 3_656 .
C10 C9 C8 120.3(4) . .
C9 C10 C11 120.7(4) . .
C9 C10 C7 117.2(4) . .
C11 C10 C7 122.2(4) . .
C9 C11 C10 119.2(4) 3_656 .
C9 C11 C12 119.4(4) 3_656 .
C10 C11 C12 121.3(4) . .
C11 C12 H12A 109.5 . .
C11 C12 H12B 109.5 . .
H12A C12 H12B 109.5 . .
C11 C12 H12C 109.5 . .
H12A C12 H12C 109.5 . .
H12B C12 H12C 109.5 . .
C18 C13 C14 118.9(4) . .
C18 C13 C19 119.8(4) . .
C14 C13 C19 121.3(4) . .
C13 C14 C15 120.4(4) . .
C13 C14 H14 119.8 . .
C15 C14 H14 119.8 . .
C16 C15 C14 120.4(4) . .
C16 C15 H15 119.8 . .
C14 C15 H15 119.8 . .
C15 C16 C17 118.9(4) . .
C15 C16 C20 119.2(4) . .
C17 C16 C20 121.9(4) . .
C18 C17 C16 120.5(4) . .
C18 C17 H17 119.7 . .
C16 C17 H17 119.7 . .
C17 C18 C13 120.9(4) . .
C17 C18 H18 119.6 . .
C13 C18 H18 119.6 . .
O2 C19 O1 124.0(4) . .
O2 C19 C13 119.9(4) . .
O1 C19 C13 116.0(4) . .
O3 C20 C16 119.8(2) . 2_455
O3 C20 C16 119.8(2) . .
C16 C20 C16 120.4(5) 2_455 .
C22 C21 C23 127(2) . 3_566
C22 C21 H21A 105.6 . .
C23 C21 H21A 105.6 3_566 .
C22 C21 H21B 105.6 . .
C23 C21 H21B 105.6 3_566 .
H21A C21 H21B 106.1 . .
C21 C22 C23 110(2) . .
C21 C22 H22A 109.6 . .
C23 C22 H22A 109.6 . .
C21 C22 H22B 109.6 . .
C23 C22 H22B 109.6 . .
H22A C22 H22B 108.1 . .
C22 C23 C21 122(2) . 3_566
C22 C23 H23A 106.9 . .
C21 C23 H23A 106.9 3_566 .
C22 C23 H23B 106.9 . .
C21 C23 H23B 106.9 3_566 .
H23A C23 H23B 106.7 . .

loop_
_geom_bond_atom_site_label_1
_geom_bond_atom_site_label_2
_geom_bond_distance
_geom_bond_site_symmetry_2
Zn1 O1 1.950(3) .
Zn1 O1 1.950(3) 2
Zn1 N1 2.040(4) .
Zn1 N1 2.040(4) 2
N1 C5 1.344(5) .
N1 C1 1.345(6) .
O1 C19 1.287(5) .
O2 C19 1.230(6) .
O3 C20 1.227(7) .
C1 C2 1.375(7) .
C1 H1 0.9400 .
C2 C3 1.392(6) .
C2 H2 0.9400 .
C3 C4 1.395(6) .
C3 C6 1.457(6) .
C4 C5 1.368(6) .
C4 H4 0.9400 .
C5 H5 0.9400 .
C6 C7 1.337(6) .
C6 H6 0.9400 .
C7 C10 1.476(6) .
C7 H7 0.9400 .
C8 C9 1.500(6) .
C8 H8A 0.9700 .
C8 H8B 0.9700 .
C8 H8C 0.9700 .
C9 C11 1.404(6) 3_656
C9 C10 1.406(6) .
C10 C11 1.408(6) .
C11 C9 1.404(6) 3_656
C11 C12 1.505(6) .
C12 H12A 0.9700 .
C12 H12B 0.9700 .
C12 H12C 0.9700 .
C13 C18 1.386(6) .
C13 C14 1.392(6) .
C13 C19 1.497(6) .
C14 C15 1.393(6) .
C14 H14 0.9400 .
C15 C16 1.388(5) .
C15 H15 0.9400 .
C16 C17 1.396(6) .
C16 C20 1.486(5) .
C17 C18 1.379(6) .
C17 H17 0.9400 .
C18 H18 0.9400 .
C20 C16 1.486(5) 2_455
C21 C22 1.46(3) .
C21 C23 1.61(3) 3_566
C21 H21A 0.9800 .
C21 H21B 0.9800 .
C22 C23 1.53(3) .
C22 H22A 0.9800 .
C22 H22B 0.9800 .
C23 C21 1.61(3) 3_566
C23 H23A 0.9800 .
C23 H23B 0.9800 .
